data_4102378
loop_
_publ_author_name
'Thengarai S. Venkatakrishnan'
'Shaon Sahoo'
'Nicolas Br\'efuel'
'Carine Duhayon'
'Carley Paulsen'
'Anne-Laure Barra'
'S. Ramasesha'
'Jean-Pascal Sutter'

_publ_contact_author_address
; 
Laboratoire de Chimie de Coordination du CNRS, 
205 route de Narbonne, 31077 Toulouse, 
France
;
_publ_contact_author_email sutter@lcc-toulouse.fr
_publ_contact_author_fax '(33) 5 61 55 30 03'
_publ_contact_author_name 'Jean-Pascal Sutter'
_publ_contact_author_phone '(33) 5 61 33 31 57'
_publ_section_title
;
 Enhanced Ion Anisotropy by Nonconventional Coordination Geometry:
 Single-Chain Magnet Behavior for a [{FeIIL}2{NbIV(CN)8}] Helical Chain
 Compound Designed with Heptacoordinate FeII
;
_journal_name_full 'Journal of the American Chemical Society'
_journal_page_first 6047
_journal_page_last 6056
_journal_paper_doi 10.1021/ja9089389
_journal_volume 132
_journal_year 2010
_chemical_formula_moiety 'C38 H48 Fe2 N18 O W, 3.5(H2 O) '
_chemical_formula_sum 'C38 H55 Fe2 N18 O4.5 W'
_chemical_formula_weight 1131.52
_space_group_IT_number 14
_symmetry_cell_setting monoclinic
_symmetry_space_group_name_Hall '-P 2ybc'
_symmetry_space_group_name_H-M 'P 1 21/c 1'
_atom_sites_solution_hydrogens geom
_atom_sites_solution_primary direct
_audit_creation_date 07-04-27
_audit_creation_method CRYSTALS_ver_12.84
_cell_angle_alpha 90
_cell_angle_beta 99.478(5)
_cell_angle_gamma 90
_cell_formula_units_Z 4
_cell_length_a 13.403(5)
_cell_length_b 17.532(5)
_cell_length_c 21.084(5)
_cell_measurement_reflns_used 8000
_cell_measurement_temperature 180
_cell_measurement_theta_max 24
_cell_measurement_theta_min 3
_cell_volume 4887(3)
_computing_cell_refinement 'IPDS (Stoe & Cie, 1996)'
_computing_data_collection 'IPDS (Stoe & Cie, 1996)'
_computing_data_reduction 'XRED (Stoe & Cie 1996)'
_computing_molecular_graphics 'CAMERON (Watkin et al., 1996)'
_computing_publication_material 'CRYSTALS (Betteridge et al., 2003)'
_computing_structure_refinement 'CRYSTALS (Betteridge et al., 2003)'
_computing_structure_solution 'SIR92 (Altomare et al., 1994)'
_diffrn_ambient_temperature 180
_diffrn_measured_fraction_theta_full 0.967
_diffrn_measured_fraction_theta_max 0.949
_diffrn_measurement_device_type 'Stoe IPDS'
_diffrn_measurement_method '\f scans'
_diffrn_radiation_monochromator graphite
_diffrn_radiation_type 'Mo K\a'
_diffrn_radiation_wavelength 0.71073
_diffrn_reflns_av_R_equivalents 0.083
_diffrn_reflns_limit_h_max 16
_diffrn_reflns_limit_h_min -16
_diffrn_reflns_limit_k_max 21
_diffrn_reflns_limit_k_min -21
_diffrn_reflns_limit_l_max 25
_diffrn_reflns_limit_l_min -26
_diffrn_reflns_number 48735
_diffrn_reflns_theta_full 25.053
_diffrn_reflns_theta_max 26.097
_diffrn_reflns_theta_min 2.046
_diffrn_standards_number 0
_exptl_absorpt_coefficient_mu 2.99
_exptl_absorpt_correction_T_max 0.91
_exptl_absorpt_correction_T_min 0.50
_exptl_absorpt_correction_type multi-scan
_exptl_absorpt_process_details
;
[c.f. r.h. blessing, acta cryst. (1995), a51, 33-38]
;
_exptl_crystal_colour blue
_exptl_crystal_density_diffrn 1.54
_exptl_crystal_description plate
_exptl_crystal_F_000 2248
_exptl_crystal_size_max 0.25
_exptl_crystal_size_mid 0.20
_exptl_crystal_size_min 0.03
_refine_diff_density_max 0.97
_refine_diff_density_min -1.37
_refine_ls_extinction_method None
_refine_ls_goodness_of_fit_ref 1.1357
_refine_ls_hydrogen_treatment constr
_refine_ls_matrix_type full
_refine_ls_number_parameters 284
_refine_ls_number_reflns 2942
_refine_ls_number_restraints 0
_refine_ls_R_factor_all 0.1633
_refine_ls_R_factor_gt 0.0600
_refine_ls_shift/su_max 0.000212
_refine_ls_structure_factor_coef F
_refine_ls_weighting_details
;
 Method, part 1, Chebychev polynomial, (Watkin, 1994, Prince, 1982) 
 [weight] = 1.0/[A~0~*T~0~(x)+A~1~*T~1~(x) ... +A~n-1~]*T~n-1~(x)] 
 where A~i~ are the Chebychev coefficients listed below and x= Fcalc/Fmax 
 Method = Robust Weighting (Prince, 1982) 
 W = [weight] * [1-(deltaF/6*sigmaF)^2^]^2^ 
 A~i~ are: 
 4.73 -3.37 3.15 
;
_refine_ls_weighting_scheme calc
_refine_ls_wR_factor_all 0.1042
_refine_ls_wR_factor_gt 0.0662
_refine_ls_wR_factor_ref 0.0662
_reflns_limit_h_max 16
_reflns_limit_h_min -16
_reflns_limit_k_max 21
_reflns_limit_k_min 0
_reflns_limit_l_max 26
_reflns_limit_l_min 0
_reflns_number_gt 2942
_reflns_number_total 2942
_reflns_threshold_expression I>2.3\s(I)
_cod_data_source_file ja9089389_si_004.cif
_cod_data_source_block Compd_3
_cod_original_sg_symbol_H-M 'P 1 21/c 1 '
_cod_original_formula_sum 'C38 H55 Fe2 N18 O4.50 W1'
_cod_database_code 4102378

loop_
_symmetry_equiv_pos_as_xyz
x,y,z
-x,-y,-z
-x,y+1/2,-z+1/2
x,-y+1/2,z+1/2

loop_
_atom_site_label
_atom_site_type_symbol
_atom_site_fract_x
_atom_site_fract_y
_atom_site_fract_z
_atom_site_U_iso_or_equiv
_atom_site_occupancy
_atom_site_adp_type
_atom_site_refinement_flags_posn
W1 W 1.19706(6) 0.17844(4) 0.24616(4) 0.0470 1.0000 Uani .
Fe1 Fe 1.3480(3) 0.34245(18) 0.06979(19) 0.1027 1.0000 Uani .
Fe2 Fe 1.0366(2) 0.43355(13) 0.31281(13) 0.0518 1.0000 Uani .
C1 C 1.2330(16) 0.2548(11) 0.1751(10) 0.064(5) 1.0000 Uiso .
C2 C 1.1705(13) 0.2852(10) 0.2874(8) 0.047(4) 1.0000 Uiso .
C3 C 1.1227(15) 0.0757(11) 0.2126(10) 0.059(5) 1.0000 Uiso .
C4 C 1.0679(14) 0.2057(9) 0.1832(9) 0.050(5) 1.0000 Uiso .
C5 C 1.0807(14) 0.1599(9) 0.3039(9) 0.052(5) 1.0000 Uiso .
C6 C 1.2594(17) 0.1073(12) 0.3153(11) 0.074(6) 1.0000 Uiso .
C7 C 1.2921(16) 0.1178(11) 0.1937(10) 0.061(5) 1.0000 Uiso .
C8 C 1.3349(17) 0.2214(11) 0.2853(11) 0.066(5) 1.0000 Uiso .
C9 C 1.308(2) 0.5110(15) 0.0916(13) 0.091(7) 1.0000 Uiso .
C10 C 1.326(2) 0.5897(17) 0.1171(15) 0.115(9) 1.0000 Uiso .
C11 C 1.403(2) 0.5982(17) 0.1609(15) 0.109(9) 1.0000 Uiso .
C12 C 1.468(2) 0.5455(15) 0.1851(14) 0.101(8) 1.0000 Uiso .
C13 C 1.443(2) 0.4670(15) 0.1614(13) 0.092(7) 1.0000 Uiso .
C14 C 1.503(2) 0.4046(15) 0.1817(14) 0.097(8) 1.0000 Uiso .
C15 C 1.587(3) 0.410(2) 0.2322(19) 0.159(13) 1.0000 Uiso .
C16 C 1.540(3) 0.270(2) 0.166(2) 0.166(15) 1.0000 Uiso .
C17 C 1.506(3) 0.222(2) 0.1025(17) 0.143(12) 1.0000 Uiso .
C18 C 1.376(3) 0.187(2) 0.0090(18) 0.154(13) 1.0000 Uiso .
C19 C 1.283(3) 0.210(2) -0.019(2) 0.163(14) 1.0000 Uiso .
C20 C 1.161(3) 0.313(2) -0.024(2) 0.160(13) 1.0000 Uiso .
C21 C 1.143(3) 0.396(2) -0.020(2) 0.167(15) 1.0000 Uiso .
C22 C 1.223(2) 0.4872(18) 0.0457(15) 0.113(9) 1.0000 Uiso .
C23 C 1.144(3) 0.552(2) 0.023(2) 0.176(16) 1.0000 Uiso .
C24 C 1.132(2) 0.4739(14) 0.4504(13) 0.092(7) 1.0000 Uiso .
C25 C 1.150(2) 0.4693(17) 0.5231(16) 0.118(10) 1.0000 Uiso .
C26 C 1.088(2) 0.4151(18) 0.5425(16) 0.119(10) 1.0000 Uiso .
C27 C 1.024(3) 0.3696(19) 0.5150(17) 0.131(11) 1.0000 Uiso .
C28 C 1.0065(19) 0.3742(14) 0.4455(13) 0.086(7) 1.0000 Uiso .
C29 C 0.9430(17) 0.3351(13) 0.4028(12) 0.080(6) 1.0000 Uiso .
C30 C 0.881(3) 0.266(2) 0.4283(18) 0.152(13) 1.0000 Uiso .
C31 C 0.8639(19) 0.3129(16) 0.2975(12) 0.099(8) 1.0000 Uiso .
C32 C 0.850(2) 0.3562(14) 0.2338(13) 0.095(8) 1.0000 Uiso .
C33 C 0.9546(19) 0.4199(14) 0.1663(12) 0.088(7) 1.0000 Uiso .
C34 C 1.057(2) 0.4498(15) 0.1710(13) 0.102(8) 1.0000 Uiso .
C35 C 1.1834(19) 0.5232(14) 0.2407(13) 0.089(7) 1.0000 Uiso .
C36 C 1.197(2) 0.5629(15) 0.3062(12) 0.097(8) 1.0000 Uiso .
C37 C 1.179(2) 0.5260(14) 0.4118(13) 0.091(7) 1.0000 Uiso .
C38 C 1.253(3) 0.581(2) 0.4453(18) 0.157(14) 1.0000 Uiso .
N1 N 1.2587(13) 0.2976(9) 0.1353(8) 0.071(5) 1.0000 Uiso .
N2 N 1.1459(10) 0.3454(7) 0.3061(7) 0.042(3) 1.0000 Uiso .
N3 N 1.0789(12) 0.0190(9) 0.1969(8) 0.058(4) 1.0000 Uiso .
N4 N 0.9898(13) 0.2207(9) 0.1505(8) 0.062(4) 1.0000 Uiso .
N5 N 1.0164(12) 0.1481(8) 0.3338(8) 0.057(4) 1.0000 Uiso .
N6 N 1.2957(16) 0.0640(11) 0.3623(10) 0.092(6) 1.0000 Uiso .
N7 N 1.3496(14) 0.0866(10) 0.1668(9) 0.074(5) 1.0000 Uiso .
N8 N 1.4158(17) 0.2490(11) 0.3079(10) 0.091(6) 1.0000 Uiso .
N9 N 1.3702(16) 0.4555(11) 0.1149(10) 0.090(6) 1.0000 Uiso .
N10 N 1.4802(18) 0.3404(14) 0.1453(12) 0.118(8) 1.0000 Uiso .
N11 N 1.413(3) 0.2222(17) 0.0696(16) 0.158(11) 1.0000 Uiso .
N12 N 1.249(3) 0.289(2) -0.0181(17) 0.172(12) 1.0000 Uiso .
N13 N 1.2261(17) 0.4223(14) 0.0277(11) 0.107(7) 1.0000 Uiso .
N14 N 1.0634(15) 0.4295(11) 0.4169(9) 0.084(5) 1.0000 Uiso .
N15 N 0.9282(14) 0.3504(10) 0.3440(10) 0.078(5) 1.0000 Uiso .
N16 N 0.9489(13) 0.3755(10) 0.2232(9) 0.077(5) 1.0000 Uiso .
N17 N 1.0803(13) 0.4962(9) 0.2275(8) 0.067(4) 1.0000 Uiso .
N18 N 1.1565(14) 0.5180(10) 0.3497(9) 0.078(5) 1.0000 Uiso .
O1 O 1.4434(17) 0.3824(13) -0.0001(11) 0.141(7) 1.0000 Uiso .
O2 O 0.792(2) 0.2789(16) 0.0736(14) 0.081(8) 0.5000 Uiso .
O3 O 0.627(2) 0.2729(18) -0.0155(16) 0.091(9) 0.5000 Uiso .
O4 O 0.678(3) 0.413(2) 0.0886(17) 0.106(11) 0.5000 Uiso .
O5 O 0.614(2) 0.1996(14) -0.1271(13) 0.071(8) 0.5000 Uiso .
O6 O 0.370(2) 0.0877(18) -0.1545(16) 0.093(9) 0.5000 Uiso .
O7 O 0.504(6) 0.032(4) -0.091(4) 0.16(2) 0.3500 Uiso .
O8 O 0.591(3) 0.0440(18) -0.0989(16) 0.131(10) 0.6500 Uiso .
H101 H 1.2863 0.6309 0.1006 0.1361 1.0000 Uiso R
H111 H 1.4123 0.6467 0.1787 0.1270 1.0000 Uiso R
H121 H 1.5250 0.5561 0.2158 0.1200 1.0000 Uiso R
H151 H 1.6065 0.3600 0.2487 0.2210 1.0000 Uiso R
H152 H 1.6441 0.4344 0.2177 0.2210 1.0000 Uiso R
H153 H 1.5653 0.4408 0.2652 0.2210 1.0000 Uiso R
H161 H 1.6116 0.2803 0.1766 0.1800 1.0000 Uiso R
H162 H 1.5170 0.2474 0.2034 0.1801 1.0000 Uiso R
H211 H 1.1450 0.4204 -0.0613 0.1931 1.0000 Uiso R
H212 H 1.0786 0.4068 -0.0068 0.1930 1.0000 Uiso R
H231 H 1.0917 0.5281 -0.0116 0.2480 1.0000 Uiso R
H232 H 1.1817 0.5953 0.0055 0.2481 1.0000 Uiso R
H233 H 1.1114 0.5705 0.0610 0.2480 1.0000 Uiso R
H251 H 1.1970 0.4990 0.5495 0.1390 1.0000 Uiso R
H261 H 1.0969 0.4108 0.5871 0.1411 1.0000 Uiso R
H271 H 0.9895 0.3350 0.5372 0.1600 1.0000 Uiso R
H301 H 0.8258 0.2518 0.3950 0.1980 1.0000 Uiso R
H302 H 0.9254 0.2233 0.4391 0.1981 1.0000 Uiso R
H303 H 0.8547 0.2827 0.4659 0.1980 1.0000 Uiso R
H321 H 0.8115 0.4024 0.2365 0.1151 1.0000 Uiso R
H322 H 0.8173 0.3251 0.1987 0.1150 1.0000 Uiso R
H331 H 0.9067 0.4617 0.1642 0.1151 1.0000 Uiso R
H332 H 0.9378 0.3879 0.1285 0.1151 1.0000 Uiso R
H341 H 1.0621 0.4808 0.1334 0.1171 1.0000 Uiso R
H342 H 1.1046 0.4077 0.1737 0.1170 1.0000 Uiso R
H351 H 1.1961 0.5585 0.2074 0.1051 1.0000 Uiso R
H352 H 1.2295 0.4803 0.2421 0.1051 1.0000 Uiso R
H381 H 1.2766 0.6128 0.4139 0.2070 1.0000 Uiso R
H382 H 1.3086 0.5536 0.4697 0.2070 1.0000 Uiso R
H383 H 1.2201 0.6114 0.4736 0.2070 1.0000 Uiso R
H361 H 1.2681 0.5712 0.3219 0.1110 1.0000 Uiso R
H362 H 1.1620 0.6116 0.3016 0.1110 1.0000 Uiso R
H311 H 0.8910 0.2626 0.2916 0.1095 1.0000 Uiso R
H312 H 0.7986 0.3080 0.3111 0.1095 1.0000 Uiso R
H171 H 1.5510 0.2374 0.0735 0.1716 1.0000 Uiso R
H172 H 1.5181 0.1686 0.1142 0.1716 1.0000 Uiso R
H181 H 1.4216 0.1984 -0.0209 0.1728 1.0000 Uiso R
H182 H 1.3739 0.1324 0.0159 0.1728 1.0000 Uiso R
H192 H 1.2764 0.1932 -0.0638 0.1777 1.0000 Uiso R
H191 H 1.2370 0.1808 0.0023 0.1777 1.0000 Uiso R
H201 H 1.1223 0.2943 -0.0638 0.1789 1.0000 Uiso R
H202 H 1.1344 0.2905 0.0121 0.1789 1.0000 Uiso R
H112 H 1.3790 0.1988 0.0950 0.1853 1.0000 Uiso R
H122 H 1.2703 0.3089 -0.0506 0.1952 1.0000 Uiso R
H163 H 0.9797 0.3333 0.2188 0.0904 1.0000 Uiso R
H173 H 1.0424 0.5359 0.2212 0.0844 1.0000 Uiso R

loop_
_atom_site_aniso_label
_atom_site_aniso_U_11
_atom_site_aniso_U_22
_atom_site_aniso_U_33
_atom_site_aniso_U_23
_atom_site_aniso_U_13
_atom_site_aniso_U_12
W1 0.0558(4) 0.0298(3) 0.0617(5) -0.0038(5) 0.0286(3) -0.0021(5)
Fe1 0.154(3) 0.071(2) 0.104(3) -0.0178(18) 0.081(3) -0.054(2)
Fe2 0.0690(18) 0.0342(12) 0.0582(18) 0.0044(12) 0.0287(15) 0.0101(12)

loop_
_atom_type_symbol
_atom_type_scat_dispersion_real
_atom_type_scat_dispersion_imag
_atom_type_scat_Cromer_Mann_a1
_atom_type_scat_Cromer_Mann_b1
_atom_type_scat_Cromer_Mann_a2
_atom_type_scat_Cromer_Mann_b2
_atom_type_scat_Cromer_Mann_a3
_atom_type_scat_Cromer_Mann_b3
_atom_type_scat_Cromer_Mann_a4
_atom_type_scat_Cromer_Mann_b4
_atom_type_scat_Cromer_Mann_c
_atom_type_scat_source
C 0.0033 0.0016 2.3100 20.8439 1.0200 10.2075 1.5886 0.5687 0.8650 51.6512 0.2156 'International Tables Vol C 4.2.6.8 and 6.1.1.4'
H 0.0000 0.0000 0.4930 10.5109 0.3229 26.1257 0.1402 3.1424 0.0408 57.7998 0.0030 'International Tables Vol C 4.2.6.8 and 6.1.1.4'
N 0.0061 0.0033 12.2126 0.0057 3.1322 9.8933 2.0125 28.9975 1.1663 0.5826 -11.5290 'International Tables Vol C 4.2.6.8 and 6.1.1.4'
O 0.0106 0.0060 3.0485 13.2771 2.2868 5.7011 1.5463 0.3239 0.8670 32.9089 0.2508 'International Tables Vol C 4.2.6.8 and 6.1.1.4'
Fe 0.3463 0.8444 11.7695 4.7611 7.3573 0.3072 3.5222 15.3535 2.3045 76.8805 1.0369 'International Tables Vol C 4.2.6.8 and 6.1.1.4'
W -0.8490 6.8722 29.0818 1.7203 15.4300 9.2259 14.4327 0.3217 5.1198 57.0560 9.8875 'International Tables Vol C 4.2.6.8 and 6.1.1.4'

loop_
_geom_angle_atom_site_label_1
_geom_angle_site_symmetry_1
_geom_angle_atom_site_label_2
_geom_angle_atom_site_label_3
_geom_angle
_geom_angle_publ_flag
C1 . W1 C2 78.8(7) yes
C1 . W1 C3 116.6(8) yes
C2 . W1 C3 141.7(7) yes
C1 . W1 C4 70.3(7) yes
C2 . W1 C4 83.1(7) yes
C3 . W1 C4 71.5(7) yes
C1 . W1 C5 139.8(7) yes
C2 . W1 C5 73.5(6) yes
C3 . W1 C5 73.5(7) yes
C4 . W1 C5 77.8(7) yes
C1 . W1 C6 142.6(9) yes
C2 . W1 C6 109.3(8) yes
C3 . W1 C6 80.2(8) yes
C4 . W1 C6 145.5(8) yes
C5 . W1 C6 75.4(8) yes
C1 . W1 C7 73.8(8) yes
C2 . W1 C7 144.9(7) yes
C3 . W1 C7 71.8(7) yes
C4 . W1 C7 107.2(8) yes
C5 . W1 C7 140.9(7) yes
C1 . W1 C8 76.0(8) yes
C2 . W1 C8 73.1(7) yes
C3 . W1 C8 142.4(8) yes
C4 . W1 C8 141.7(7) yes
C5 . W1 C8 121.2(8) yes
C6 . W1 C7 81.4(8) yes
C6 . W1 C8 72.1(9) yes
C7 . W1 C8 79.2(8) yes
N1 . Fe1 N9 95.9(7) yes
N1 . Fe1 N10 89.8(8) yes
N9 . Fe1 N10 70.3(9) yes
N1 . Fe1 N11 85.1(10) yes
N9 . Fe1 N11 144.1(10) yes
N10 . Fe1 N11 73.8(11) yes
N1 . Fe1 N12 93.5(10) yes
N9 . Fe1 N12 137.4(11) yes
N10 . Fe1 N12 151.2(11) yes
N11 . Fe1 N12 78.0(13) yes
N1 . Fe1 N13 92.1(8) yes
N9 . Fe1 N13 69.1(9) yes
N10 . Fe1 N13 139.3(9) yes
N11 . Fe1 N13 146.8(11) yes
N12 . Fe1 N13 69.1(11) yes
N1 . Fe1 O1 176.6(7) yes
N9 . Fe1 O1 87.2(8) yes
N10 . Fe1 O1 90.1(9) yes
N11 . Fe1 O1 91.7(10) yes
N12 . Fe1 O1 85.0(11) yes
N13 . Fe1 O1 90.1(8) yes
N3 3_755 Fe2 N2 170.8(6) yes
N3 3_755 Fe2 N14 96.7(7) yes
N2 . Fe2 N14 92.4(6) yes
N3 3_755 Fe2 N15 89.4(6) yes
N2 . Fe2 N15 91.9(6) yes
N14 . Fe2 N15 71.8(7) yes
N3 3_755 Fe2 N16 88.1(6) yes
N2 . Fe2 N16 83.6(6) yes
N14 . Fe2 N16 142.9(7) yes
N15 . Fe2 N16 71.5(7) yes
N3 3_755 Fe2 N17 82.1(6) yes
N2 . Fe2 N17 91.6(5) yes
N14 . Fe2 N17 143.0(7) yes
N15 . Fe2 N17 144.8(7) yes
N16 . Fe2 N17 74.1(6) yes
N3 3_755 Fe2 N18 92.1(6) yes
N2 . Fe2 N18 92.3(6) yes
N14 . Fe2 N18 71.3(7) yes
N15 . Fe2 N18 142.9(7) yes
N16 . Fe2 N18 145.5(7) yes
N17 . Fe2 N18 71.9(7) yes
W1 . C1 N1 176.7(18) yes
W1 . C2 N2 172.9(15) yes
W1 . C3 N3 176.3(17) yes
W1 . C4 N4 175.3(16) yes
W1 . C5 N5 177.8(15) yes
W1 . C6 N6 176.0(19) yes
W1 . C7 N7 175.9(18) yes
W1 . C8 N8 178.1(18) yes
C10 . C9 C22 126(3) yes
C10 . C9 N9 119(3) yes
C22 . C9 N9 115(2) yes
C9 . C10 C11 116(3) yes
C9 . C10 H101 122.3 no
C11 . C10 H101 121.7 no
C10 . C11 C12 127(3) yes
C10 . C11 H111 116.1 no
C12 . C11 H111 116.6 no
C11 . C12 C13 115(3) yes
C11 . C12 H121 122.9 no
C13 . C12 H121 122.4 no
C12 . C13 C14 122(3) yes
C12 . C13 N9 121(2) yes
C14 . C13 N9 116(2) yes
C13 . C14 C15 122(3) yes
C13 . C14 N10 114(3) yes
C15 . C14 N10 124(3) yes
C14 . C15 H151 109.8 no
C14 . C15 H152 111.1 no
H151 . C15 H152 109.9 no
C14 . C15 H153 106.3 no
H151 . C15 H153 110.1 no
H152 . C15 H153 109.6 no
C17 . C16 N10 97(3) yes
C17 . C16 H161 116.0 no
N10 . C16 H161 112.5 no
C17 . C16 H162 111.8 no
N10 . C16 H162 110.0 no
H161 . C16 H162 109.3 no
C16 . C17 N11 123(3) yes
C16 . C17 H171 105.0 no
N11 . C17 H171 107.5 no
C16 . C17 H172 106.6 no
N11 . C17 H172 104.4 no
H171 . C17 H172 109.5 no
C19 . C18 N11 115(4) yes
C19 . C18 H181 106.7 no
N11 . C18 H181 109.2 no
C19 . C18 H182 108.1 no
N11 . C18 H182 107.8 no
H181 . C18 H182 109.5 no
C18 . C19 N12 123(4) yes
C18 . C19 H192 105.0 no
N12 . C19 H192 108.4 no
C18 . C19 H191 104.7 no
N12 . C19 H191 106.0 no
H192 . C19 H191 109.5 no
C21 . C20 N12 119(4) yes
C21 . C20 H201 107.7 no
N12 . C20 H201 109.7 no
C21 . C20 H202 105.8 no
N12 . C20 H202 104.9 no
H201 . C20 H202 109.5 no
C20 . C21 N13 104(3) yes
C20 . C21 H211 111.0 no
N13 . C21 H211 110.7 no
C20 . C21 H212 111.3 no
N13 . C21 H212 110.9 no
H211 . C21 H212 109.3 no
C9 . C22 C23 114(3) yes
C9 . C22 N13 115(3) yes
C23 . C22 N13 130(3) yes
C22 . C23 H231 105.0 no
C22 . C23 H232 107.2 no
H231 . C23 H232 111.5 no
C22 . C23 H233 110.2 no
H231 . C23 H233 111.5 no
H232 . C23 H233 110.0 no
C25 . C24 C37 127(3) yes
C25 . C24 N14 119(2) yes
C37 . C24 N14 114(2) yes
C24 . C25 C26 110(3) yes
C24 . C25 H251 123.8 no
C26 . C25 H251 126.4 no
C25 . C26 C27 135(4) yes
C25 . C26 H261 112.3 no
C27 . C26 H261 112.2 no
C26 . C27 C28 115(3) yes
C26 . C27 H271 122.9 no
C28 . C27 H271 122.4 no
C27 . C28 C29 130(3) yes
C27 . C28 N14 117(2) yes
C29 . C28 N14 113(2) yes
C28 . C29 C30 118(2) yes
C28 . C29 N15 123(2) yes
C30 . C29 N15 119(2) yes
C29 . C30 H301 109.0 no
C29 . C30 H302 109.1 no
H301 . C30 H302 110.0 no
C29 . C30 H303 108.9 no
H301 . C30 H303 110.1 no
H302 . C30 H303 109.7 no
C32 . C31 N15 111(2) yes
C32 . C31 H311 109.4 no
N15 . C31 H311 109.0 no
C32 . C31 H312 108.8 no
N15 . C31 H312 108.8 no
H311 . C31 H312 109.5 no
C31 . C32 N16 106(2) yes
C31 . C32 H321 110.6 no
N16 . C32 H321 109.4 no
C31 . C32 H322 111.6 no
N16 . C32 H322 109.5 no
H321 . C32 H322 109.4 no
C34 . C33 N16 108(2) yes
C34 . C33 H331 109.8 no
N16 . C33 H331 108.7 no
C34 . C33 H332 110.6 no
N16 . C33 H332 109.6 no
H331 . C33 H332 109.6 no
C33 . C34 N17 110(2) yes
C33 . C34 H341 109.9 no
N17 . C34 H341 108.9 no
C33 . C34 H342 109.5 no
N17 . C34 H342 109.3 no
H341 . C34 H342 109.7 no
C36 . C35 N17 107(2) yes
C36 . C35 H351 110.6 no
N17 . C35 H351 110.3 no
C36 . C35 H352 110.2 no
N17 . C35 H352 109.7 no
H351 . C35 H352 109.2 no
C35 . C36 N18 110(2) yes
C35 . C36 H361 109.8 no
N18 . C36 H361 109.1 no
C35 . C36 H362 109.1 no
N18 . C36 H362 109.5 no
H361 . C36 H362 109.5 no
C24 . C37 C38 118(3) yes
C24 . C37 N18 117(2) yes
C38 . C37 N18 126(3) yes
C37 . C38 H381 108.8 no
C37 . C38 H382 109.4 no
H381 . C38 H382 110.0 no
C37 . C38 H383 109.0 no
H381 . C38 H383 109.8 no
H382 . C38 H383 109.8 no
Fe1 . N1 C1 158.6(16) yes
Fe2 . N2 C2 152.5(13) yes
Fe2 3_745 N3 C3 160.1(15) yes
Fe1 . N9 C9 118.0(18) yes
Fe1 . N9 C13 120.4(18) yes
C9 . N9 C13 122(2) yes
Fe1 . N10 C16 124(2) yes
Fe1 . N10 C14 118.6(20) yes
C16 . N10 C14 117(3) yes
Fe1 . N11 C18 109(2) yes
Fe1 . N11 C17 109(3) yes
C18 . N11 C17 129(3) yes
Fe1 . N11 H112 101.6 no
C18 . N11 H112 102.1 no
C17 . N11 H112 102.5 no
C19 . N12 Fe1 105(3) yes
C19 . N12 C20 128(4) yes
Fe1 . N12 C20 111(3) yes
C19 . N12 H122 102.8 no
Fe1 . N12 H122 104.5 no
C20 . N12 H122 103.2 no
Fe1 . N13 C21 121(2) yes
Fe1 . N13 C22 122(2) yes
C21 . N13 C22 117(3) yes
Fe2 . N14 C28 116.1(15) yes
Fe2 . N14 C24 120.5(17) yes
C28 . N14 C24 123(2) yes
Fe2 . N15 C31 117.8(16) yes
Fe2 . N15 C29 115.3(16) yes
C31 . N15 C29 126(2) yes
Fe2 . N16 C33 110.8(14) yes
Fe2 . N16 C32 109.9(15) yes
C33 . N16 C32 116.1(19) yes
Fe2 . N16 H163 106.3 no
C33 . N16 H163 106.4 no
C32 . N16 H163 106.7 no
Fe2 . N17 C35 111.8(14) yes
Fe2 . N17 C34 109.6(14) yes
C35 . N17 C34 114.7(19) yes
Fe2 . N17 H173 107.0 no
C35 . N17 H173 106.7 no
C34 . N17 H173 106.7 no
Fe2 . N18 C36 119.0(16) yes
Fe2 . N18 C37 117.3(17) yes
C36 . N18 C37 124(2) yes

loop_
_geom_bond_atom_site_label_1
_geom_bond_atom_site_label_2
_geom_bond_site_symmetry_2
_geom_bond_distance
_geom_bond_publ_flag
W1 C1 . 2.12(2) yes
W1 C2 . 2.119(17) yes
W1 C3 . 2.124(19) yes
W1 C4 . 2.057(19) yes
W1 C5 . 2.156(19) yes
W1 C6 . 2.00(2) yes
W1 C7 . 2.11(2) yes
W1 C8 . 2.04(2) yes
Fe1 N1 . 2.123(18) yes
Fe1 N9 . 2.20(2) yes
Fe1 N10 . 2.18(2) yes
Fe1 N11 . 2.28(3) yes
Fe1 N12 . 2.30(3) yes
Fe1 N13 . 2.22(2) yes
Fe1 O1 . 2.22(2) yes
Fe2 N3 3_755 2.140(16) yes
Fe2 N2 . 2.150(13) yes
Fe2 N14 . 2.166(19) yes
Fe2 N15 . 2.233(18) yes
Fe2 N16 . 2.293(18) yes
Fe2 N17 . 2.265(16) yes
Fe2 N18 . 2.229(18) yes
C1 N1 . 1.21(2) yes
C2 N2 . 1.191(19) yes
C3 N3 . 1.17(2) yes
C4 N4 . 1.18(2) yes
C5 N5 . 1.17(2) yes
C6 N6 . 1.28(3) yes
C7 N7 . 1.17(2) yes
C8 N8 . 1.21(3) yes
C9 C10 . 1.49(4) yes
C9 C22 . 1.43(4) yes
C9 N9 . 1.32(3) yes
C10 C11 . 1.27(4) yes
C10 H101 . 0.931 no
C11 C12 . 1.32(3) yes
C11 H111 . 0.930 no
C12 C13 . 1.49(3) yes
C12 H121 . 0.931 no
C13 C14 . 1.39(3) yes
C13 N9 . 1.28(3) yes
C14 C15 . 1.42(4) yes
C14 N10 . 1.37(3) yes
C15 H151 . 0.965 no
C15 H152 . 0.964 no
C15 H153 . 0.963 no
C16 C17 . 1.60(5) yes
C16 N10 . 1.49(4) yes
C16 H161 . 0.969 no
C16 H162 . 0.980 no
C17 N11 . 1.32(4) yes
C17 H171 . 0.970 no
C17 H172 . 0.970 no
C18 C19 . 1.34(4) yes
C18 N11 . 1.43(4) yes
C18 H181 . 0.970 no
C18 H182 . 0.970 no
C19 N12 . 1.47(4) yes
C19 H192 . 0.970 no
C19 H191 . 0.970 no
C20 C21 . 1.49(5) yes
C20 N12 . 1.23(4) yes
C20 H201 . 0.970 no
C20 H202 . 0.970 no
C21 N13 . 1.45(4) yes
C21 H211 . 0.970 no
C21 H212 . 0.970 no
C22 C23 . 1.58(4) yes
C22 N13 . 1.20(3) yes
C23 H231 . 1.021 no
C23 H232 . 1.016 no
C23 H233 . 1.030 no
C24 C25 . 1.51(4) yes
C24 C37 . 1.44(3) yes
C24 N14 . 1.32(3) yes
C25 C26 . 1.37(4) yes
C25 H251 . 0.929 no
C26 C27 . 1.25(4) yes
C26 H261 . 0.930 no
C27 C28 . 1.45(4) yes
C27 H271 . 0.931 no
C28 C29 . 1.32(3) yes
C28 N14 . 1.43(3) yes
C29 C30 . 1.61(4) yes
C29 N15 . 1.25(3) yes
C30 H301 . 0.962 no
C30 H302 . 0.963 no
C30 H303 . 0.962 no
C31 C32 . 1.53(3) yes
C31 N15 . 1.36(3) yes
C31 H311 . 0.970 no
C31 H312 . 0.970 no
C32 N16 . 1.42(3) yes
C32 H321 . 0.970 no
C32 H322 . 0.967 no
C33 C34 . 1.46(3) yes
C33 N16 . 1.44(3) yes
C33 H331 . 0.971 no
C33 H332 . 0.971 no
C34 N17 . 1.43(3) yes
C34 H341 . 0.973 no
C34 H342 . 0.973 no
C35 C36 . 1.53(3) yes
C35 N17 . 1.44(3) yes
C35 H351 . 0.971 no
C35 H352 . 0.970 no
C36 N18 . 1.38(3) yes
C36 H361 . 0.970 no
C36 H362 . 0.970 no
C37 C38 . 1.47(4) yes
C37 N18 . 1.30(3) yes
C38 H381 . 0.961 no
C38 H382 . 0.960 no
C38 H383 . 0.960 no
N11 H112 . 0.860 no
N12 H122 . 0.860 no
N16 H163 . 0.860 no
N17 H173 . 0.860 no
